data_7022923
loop_
_publ_author_name
'Dong, Da-Peng'
'Zhang, Yan-Juan'
'Zheng, Hui'
'Zhuang, Peng-Fei'
'Zhao, Liang'
'Xu, Yang'
'Hu, Jixiang'
'Liu, Tao'
'Duan, Chun-Ying'

_publ_section_title
;
 Slow magnetic relaxation in a cyano-bridged ferromagnetic {Fe(III)Ni(II)}
 alternating chain.
;
_journal_issue 21
_journal_name_full 'Dalton transactions (Cambridge, England : 2003)'
_journal_page_first 7693
_journal_page_last 7698
_journal_paper_doi 10.1039/c3dt50273b
_journal_volume 42
_journal_year 2013
_chemical_formula_sum 'C27 H42 B Cl Fe N15 Ni O5'
_chemical_formula_weight 817.58
_chemical_name_systematic
;
?
;
_space_group_IT_number 2
_symmetry_cell_setting triclinic
_symmetry_space_group_name_Hall '-P 1'
_symmetry_space_group_name_H-M 'P -1'
_atom_sites_solution_hydrogens geom
_atom_sites_solution_primary direct
_atom_sites_solution_secondary difmap
_audit_creation_method SHELXL-97
_cell_angle_alpha 102.835(3)
_cell_angle_beta 105.371(3)
_cell_angle_gamma 101.007(3)
_cell_formula_units_Z 2
_cell_length_a 10.1099(5)
_cell_length_b 13.9647(6)
_cell_length_c 14.5968(7)
_cell_measurement_temperature 273(2)
_cell_volume 1867.79(16)
_computing_structure_refinement 'SHELXL-97 (Sheldrick, 1997)'
_computing_structure_solution 'SHELXS-97 (Sheldrick, 1990)'
_diffrn_ambient_temperature 273(2)
_diffrn_measured_fraction_theta_full 0.961
_diffrn_measured_fraction_theta_max 0.961
_diffrn_radiation_monochromator graphite
_diffrn_radiation_source 'fine-focus sealed tube'
_diffrn_radiation_type MoK\a
_diffrn_radiation_wavelength 0.71073
_diffrn_reflns_av_R_equivalents 0.0262
_diffrn_reflns_av_sigmaI/netI 0.0357
_diffrn_reflns_limit_h_max 11
_diffrn_reflns_limit_h_min -12
_diffrn_reflns_limit_k_max 16
_diffrn_reflns_limit_k_min -16
_diffrn_reflns_limit_l_max 17
_diffrn_reflns_limit_l_min -15
_diffrn_reflns_number 13646
_diffrn_reflns_theta_full 25.00
_diffrn_reflns_theta_max 25.00
_diffrn_reflns_theta_min 2.46
_exptl_absorpt_coefficient_mu 1.021
_exptl_absorpt_correction_T_max 0.858
_exptl_absorpt_correction_T_min 0.815
_exptl_absorpt_correction_type multi-scan
_exptl_crystal_density_diffrn 1.454
_exptl_crystal_density_method 'not measured'
_exptl_crystal_F_000 850
_exptl_crystal_size_max 0.20
_exptl_crystal_size_mid 0.18
_exptl_crystal_size_min 0.15
_refine_diff_density_max 0.653
_refine_diff_density_min -0.687
_refine_diff_density_rms 0.076
_refine_ls_extinction_method none
_refine_ls_goodness_of_fit_ref 1.121
_refine_ls_hydrogen_treatment constr
_refine_ls_matrix_type full
_refine_ls_number_parameters 490
_refine_ls_number_reflns 6324
_refine_ls_number_restraints 84
_refine_ls_restrained_S_all 1.153
_refine_ls_R_factor_all 0.0609
_refine_ls_R_factor_gt 0.0531
_refine_ls_shift/su_max 0.000
_refine_ls_shift/su_mean 0.000
_refine_ls_structure_factor_coef Fsqd
_refine_ls_weighting_details 'calc w=1/[\s^2^(Fo^2^)+(0.0439P)^2^+5.0118P] where P=(Fo^2^+2Fc^2^)/3'
_refine_ls_weighting_scheme calc
_refine_ls_wR_factor_gt 0.1346
_refine_ls_wR_factor_ref 0.1381
_reflns_number_gt 5484
_reflns_number_total 6324
_reflns_threshold_expression >2sigma(I)
_cod_data_source_file c3dt50273b.txt
_cod_data_source_block 1
_cod_original_cell_volume 1867.79(15)
_cod_original_sg_symbol_H-M P-1
_cod_database_code 7022923

loop_
_symmetry_equiv_pos_as_xyz
'x, y, z'
'-x, -y, -z'

loop_
_atom_site_label
_atom_site_type_symbol
_atom_site_fract_x
_atom_site_fract_y
_atom_site_fract_z
_atom_site_U_iso_or_equiv
_atom_site_adp_type
_atom_site_occupancy
_atom_site_symmetry_multiplicity
_atom_site_calc_flag
_atom_site_refinement_flags
_atom_site_disorder_assembly
_atom_site_disorder_group
Ni1 Ni -0.5000 0.0000 0.5000 0.0277(2) Uani 1 2 d S . .
Ni2 Ni 0.0000 0.5000 0.5000 0.0306(2) Uani 1 2 d S . .
Fe1 Fe -0.51537(6) 0.28088(4) 0.32261(4) 0.02581(17) Uani 1 1 d . . .
N1 N -0.7481(4) 0.1898(3) 0.1344(3) 0.0323(8) Uani 1 1 d . . .
N2 N -0.7079(4) 0.2006(3) 0.2337(3) 0.0316(8) Uani 1 1 d . . .
N3 N -0.5039(4) 0.2048(3) 0.1250(3) 0.0357(9) Uani 1 1 d . . .
N4 N -0.4417(4) 0.2115(3) 0.2222(3) 0.0329(8) Uani 1 1 d . . .
N5 N -0.5960(4) 0.3586(3) 0.1501(3) 0.0373(9) Uani 1 1 d . . .
N6 N -0.5350(4) 0.3855(3) 0.2504(3) 0.0330(8) Uani 1 1 d . . .
N7 N -0.6901(4) 0.2220(3) -0.0167(3) 0.0420(10) Uani 1 1 d . . .
C10 C -0.7634(7) 0.1290(4) -0.0778(4) 0.0564(15) Uani 1 1 d . . .
H10 H -0.8030 0.0737 -0.0591 0.068 Uiso 1 1 calc R . .
N9 N -0.6467(5) 0.3784(3) 0.4743(3) 0.0489(11) Uani 1 1 d . . .
N10 N -0.4927(4) 0.1286(3) 0.4441(3) 0.0365(9) Uani 1 1 d . . .
N11 N -0.2091(4) 0.4004(3) 0.4498(3) 0.0384(9) Uani 1 1 d . . .
N12 N 0.0753(4) 0.4257(3) 0.6050(3) 0.0428(10) Uani 1 1 d U . .
H12A H 0.0260 0.3597 0.5836 0.051 Uiso 1 1 calc R . .
H12C H 0.1677 0.4288 0.6133 0.051 Uiso 1 1 calc R . .
N13 N -0.0479(5) 0.5859(3) 0.6166(3) 0.0430(10) Uani 1 1 d U . .
H13A H -0.0019 0.6520 0.6311 0.052 Uiso 1 1 calc R . .
H13B H -0.1420 0.5803 0.5991 0.052 Uiso 1 1 calc R . .
N14 N -0.4750(4) -0.0777(3) 0.3670(3) 0.0379(9) Uani 1 1 d . . .
N15 N -0.7156(4) -0.0578(3) 0.4182(3) 0.0374(9) Uani 1 1 d U . .
H15A H -0.7583 -0.1007 0.4459 0.045 Uiso 1 1 calc R A .
H15B H -0.7577 -0.0066 0.4182 0.045 Uiso 1 1 calc R . .
C1 C -0.8827(5) 0.1310(4) 0.0921(4) 0.0459(12) Uani 1 1 d . . .
H1A H -0.9343 0.1117 0.0249 0.055 Uiso 1 1 calc R . .
C2 C -0.9307(5) 0.1045(4) 0.1640(4) 0.0512(13) Uani 1 1 d . . .
H2A H -1.0201 0.0643 0.1558 0.061 Uiso 1 1 calc R . .
C3 C -0.8198(5) 0.1494(4) 0.2514(4) 0.0386(11) Uani 1 1 d . . .
H3A H -0.8224 0.1449 0.3135 0.046 Uiso 1 1 calc R . .
C4 C -0.4383(7) 0.1554(5) 0.0704(4) 0.0628(16) Uani 1 1 d . . .
H4A H -0.4622 0.1396 0.0018 0.075 Uiso 1 1 calc R . .
C5 C -0.3293(8) 0.1314(6) 0.1322(5) 0.083(2) Uani 1 1 d . . .
H5A H -0.2648 0.0979 0.1143 0.100 Uiso 1 1 calc R . .
C6 C -0.3360(6) 0.1675(5) 0.2263(4) 0.0578(15) Uani 1 1 d . . .
H6A H -0.2755 0.1618 0.2840 0.069 Uiso 1 1 calc R . .
C7 C -0.6122(7) 0.4432(4) 0.1246(4) 0.0617(17) Uani 1 1 d . . .
H7A H -0.6528 0.4458 0.0604 0.074 Uiso 1 1 calc R . .
C8 C -0.5600(8) 0.5246(4) 0.2072(5) 0.071(2) Uani 1 1 d . . .
H8B H -0.5572 0.5923 0.2107 0.086 Uiso 1 1 calc R . .
C9 C -0.5119(6) 0.4853(4) 0.2849(4) 0.0467(13) Uani 1 1 d . . .
H9A H -0.4697 0.5232 0.3511 0.056 Uiso 1 1 calc R . .
N8 N -0.6558(8) 0.2830(5) -0.0708(4) 0.0856(18) Uani 1 1 d . . .
C11 C -0.7072(8) 0.2226(6) -0.1673(4) 0.073(2) Uani 1 1 d . . .
H11A H -0.6995 0.2437 -0.2222 0.088 Uiso 1 1 calc R . .
C12 C -0.7695(6) 0.1296(6) -0.1694(4) 0.0649(17) Uani 1 1 d . . .
H12B H -0.8106 0.0739 -0.2258 0.078 Uiso 1 1 calc R . .
C13 C -0.3250(5) 0.3568(3) 0.4060(3) 0.0322(10) Uani 1 1 d . . .
C14 C -0.4984(4) 0.1850(3) 0.3978(3) 0.0293(9) Uani 1 1 d . . .
C15 C -0.5940(5) 0.3452(3) 0.4185(3) 0.0340(10) Uani 1 1 d . . .
C16 C 0.0591(10) 0.4740(6) 0.6974(5) 0.091(2) Uani 1 1 d U . .
C17 C -0.0050(10) 0.5501(6) 0.7024(5) 0.0903(19) Uani 1 1 d U B .
C18 C -0.0279(9) 0.6049(5) 0.7948(5) 0.0776(19) Uani 1 1 d U . .
C20 C 0.0938(13) 0.4872(9) 0.8788(7) 0.122(3) Uani 1 1 d U . .
C21 C 0.1104(8) 0.4364(6) 0.7837(5) 0.0772(19) Uani 1 1 d U B .
H21A H 0.2107 0.4410 0.7952 0.093 Uiso 1 1 calc R . .
H21B H 0.0614 0.3647 0.7656 0.093 Uiso 1 1 calc R . .
C23 C -0.7305(6) -0.1110(6) 0.3180(4) 0.0736(18) Uani 1 1 d U A .
C24 C -0.8767(6) -0.1528(5) 0.2454(4) 0.0562(14) Uani 1 1 d U . .
H24A H -0.9224 -0.0977 0.2456 0.067 Uiso 1 1 calc R A .
H24B H -0.9300 -0.2024 0.2684 0.067 Uiso 1 1 calc R . .
C25 C -0.8881(8) -0.2022(7) 0.1408(5) 0.096(3) Uani 1 1 d . A .
C27 C -0.6214(7) -0.1646(5) 0.1883(4) 0.0677(18) Uani 1 1 d . . .
B1 B -0.6371(6) 0.2445(4) 0.0947(4) 0.0349(11) Uani 1 1 d . . .
O1 O -0.9866(7) -0.1781(4) 0.4641(4) 0.110(2) Uani 1 1 d . . .
O1W O -0.6750(5) 0.2514(4) 0.6147(3) 0.0716(12) Uani 1 1 d . . .
O2 O -1.0732(6) -0.0762(5) 0.5683(5) 0.109(2) Uani 1 1 d . . .
O3 O -0.9711(5) -0.1942(4) 0.6213(5) 0.0931(17) Uani 1 1 d . . .
O4 O -0.8312(5) -0.0524(4) 0.6009(4) 0.0837(15) Uani 1 1 d . . .
Cl1 Cl -0.96509(13) -0.12452(9) 0.56361(10) 0.0441(3) Uani 1 1 d . . .
C22 C -0.6163(12) -0.0889(11) 0.2874(8) 0.046(3) Uani 0.50 1 d PU A 1
C22A C -0.6117(12) -0.1432(10) 0.2984(8) 0.047(3) Uani 0.50 1 d PU A 2
C26A C -0.7641(16) -0.2330(14) 0.1214(10) 0.071(4) Uani 0.50 1 d P A 1
H26A H -0.7704 -0.2360 0.0533 0.085 Uiso 0.50 1 calc PR A 1
H26B H -0.7696 -0.3012 0.1277 0.085 Uiso 0.50 1 calc PR A 1
C26 C -0.7786(18) -0.1707(13) 0.1105(9) 0.069(4) Uani 0.50 1 d P A 2
H26C H -0.7781 -0.1037 0.1019 0.083 Uiso 0.50 1 calc PR A 2
H26D H -0.7920 -0.2167 0.0463 0.083 Uiso 0.50 1 calc PR A 2
C19 C 0.075(3) 0.581(2) 0.8883(17) 0.129(7) Uani 0.50 1 d PU B 1
H19A H 0.1685 0.6285 0.9070 0.155 Uiso 0.50 1 calc PR B 1
H19B H 0.0392 0.5979 0.9435 0.155 Uiso 0.50 1 calc PR B 1
C19A C -0.013(3) 0.546(2) 0.8761(15) 0.105(6) Uani 0.50 1 d PU B 2
H19C H 0.0123 0.5956 0.9406 0.126 Uiso 0.50 1 calc PR B 2
H19D H -0.1049 0.5005 0.8642 0.126 Uiso 0.50 1 calc PR B 2

loop_
_atom_site_aniso_label
_atom_site_aniso_U_11
_atom_site_aniso_U_22
_atom_site_aniso_U_33
_atom_site_aniso_U_23
_atom_site_aniso_U_13
_atom_site_aniso_U_12
Ni1 0.0273(4) 0.0312(4) 0.0276(4) 0.0133(3) 0.0092(3) 0.0087(3)
Ni2 0.0250(4) 0.0300(4) 0.0312(4) 0.0062(3) 0.0035(3) 0.0055(3)
Fe1 0.0242(3) 0.0260(3) 0.0249(3) 0.0095(2) 0.0045(2) 0.0036(2)
N1 0.0299(19) 0.037(2) 0.0260(19) 0.0097(16) 0.0051(15) 0.0054(16)
N2 0.0292(19) 0.0338(19) 0.0283(19) 0.0104(16) 0.0055(15) 0.0041(15)
N3 0.035(2) 0.044(2) 0.029(2) 0.0105(17) 0.0122(17) 0.0109(17)
N4 0.032(2) 0.038(2) 0.030(2) 0.0121(16) 0.0079(16) 0.0113(16)
N5 0.043(2) 0.037(2) 0.030(2) 0.0147(17) 0.0049(17) 0.0102(17)
N6 0.034(2) 0.0295(19) 0.031(2) 0.0111(16) 0.0048(16) 0.0027(15)
N7 0.044(2) 0.052(2) 0.028(2) 0.0144(19) 0.0079(18) 0.0078(19)
C10 0.073(4) 0.050(3) 0.022(3) -0.001(2) 0.004(2) -0.008(3)
N9 0.049(3) 0.054(3) 0.042(2) 0.006(2) 0.017(2) 0.019(2)
N10 0.039(2) 0.035(2) 0.037(2) 0.0165(18) 0.0098(17) 0.0095(17)
N11 0.029(2) 0.038(2) 0.040(2) 0.0083(18) 0.0036(18) 0.0040(17)
N12 0.040(2) 0.039(2) 0.044(2) 0.0127(18) 0.0041(19) 0.0113(18)
N13 0.046(2) 0.041(2) 0.044(2) 0.0113(18) 0.0153(19) 0.0147(19)
N14 0.031(2) 0.049(2) 0.031(2) 0.0074(18) 0.0089(17) 0.0085(17)
N15 0.032(2) 0.048(2) 0.036(2) 0.0154(18) 0.0128(17) 0.0131(17)
C1 0.031(3) 0.050(3) 0.041(3) 0.007(2) -0.002(2) 0.001(2)
C2 0.028(3) 0.056(3) 0.057(3) 0.016(3) 0.006(2) -0.006(2)
C3 0.031(2) 0.042(3) 0.043(3) 0.016(2) 0.013(2) 0.003(2)
C4 0.067(4) 0.091(5) 0.040(3) 0.012(3) 0.024(3) 0.037(4)
C5 0.076(5) 0.129(6) 0.067(4) 0.022(4) 0.034(4) 0.071(5)
C6 0.050(3) 0.080(4) 0.050(3) 0.018(3) 0.012(3) 0.039(3)
C7 0.087(5) 0.043(3) 0.044(3) 0.022(3) 0.000(3) 0.012(3)
C8 0.116(6) 0.034(3) 0.061(4) 0.024(3) 0.013(4) 0.024(3)
C9 0.058(3) 0.030(2) 0.042(3) 0.010(2) 0.004(2) 0.006(2)
N8 0.124(5) 0.091(4) 0.051(3) 0.030(3) 0.027(3) 0.039(4)
C11 0.087(5) 0.111(6) 0.027(3) 0.021(3) 0.014(3) 0.043(5)
C12 0.052(4) 0.085(5) 0.040(3) 0.001(3) 0.003(3) 0.015(3)
C13 0.032(3) 0.032(2) 0.030(2) 0.0104(19) 0.007(2) 0.0061(19)
C14 0.027(2) 0.032(2) 0.028(2) 0.0093(19) 0.0074(18) 0.0057(18)
C15 0.034(2) 0.033(2) 0.030(2) 0.0097(19) 0.003(2) 0.0058(19)
C16 0.150(6) 0.109(5) 0.048(3) 0.038(3) 0.037(4) 0.088(4)
C17 0.152(5) 0.093(4) 0.047(3) 0.025(3) 0.035(3) 0.071(4)
C18 0.121(5) 0.077(4) 0.044(3) 0.017(3) 0.042(4) 0.028(4)
C20 0.177(9) 0.150(8) 0.063(5) 0.048(5) 0.044(5) 0.069(7)
C21 0.096(5) 0.085(5) 0.057(4) 0.042(3) 0.016(4) 0.027(4)
C23 0.039(3) 0.107(4) 0.048(3) -0.018(3) 0.005(2) 0.018(3)
C24 0.040(3) 0.068(3) 0.048(3) 0.008(3) 0.005(2) 0.008(3)
C25 0.059(4) 0.143(8) 0.050(4) -0.015(4) 0.000(3) 0.018(5)
C27 0.053(4) 0.095(5) 0.035(3) -0.008(3) 0.014(3) 0.004(3)
B1 0.036(3) 0.043(3) 0.026(3) 0.014(2) 0.007(2) 0.009(2)
O1 0.128(5) 0.095(4) 0.080(4) -0.006(3) 0.049(3) -0.021(3)
O1W 0.074(3) 0.083(3) 0.054(3) 0.024(2) 0.013(2) 0.016(2)
O2 0.106(4) 0.135(5) 0.177(6) 0.108(5) 0.097(4) 0.090(4)
O3 0.075(3) 0.099(4) 0.149(5) 0.091(4) 0.050(3) 0.036(3)
O4 0.059(3) 0.096(3) 0.072(3) 0.020(3) 0.016(2) -0.023(2)
Cl1 0.0390(6) 0.0455(7) 0.0568(8) 0.0229(6) 0.0219(6) 0.0135(5)
C22 0.033(4) 0.076(6) 0.026(4) 0.010(5) 0.006(4) 0.016(5)
C22A 0.033(4) 0.072(6) 0.029(4) 0.005(5) 0.006(4) 0.015(5)
C26A 0.061(8) 0.094(12) 0.037(7) -0.004(8) 0.005(6) 0.013(9)
C26 0.081(11) 0.080(10) 0.027(6) 0.007(7) 0.008(6) 0.000(9)
C19 0.183(16) 0.153(14) 0.052(8) 0.025(10) 0.059(12) 0.024(14)
C19A 0.141(14) 0.152(14) 0.047(8) 0.047(9) 0.050(10) 0.050(12)

loop_
_atom_type_symbol
_atom_type_description
_atom_type_scat_dispersion_real
_atom_type_scat_dispersion_imag
_atom_type_scat_source
C C 0.0033 0.0016 'International Tables Vol C Tables 4.2.6.8 and 6.1.1.4'
H H 0.0000 0.0000 'International Tables Vol C Tables 4.2.6.8 and 6.1.1.4'
B B 0.0013 0.0007 'International Tables Vol C Tables 4.2.6.8 and 6.1.1.4'
N N 0.0061 0.0033 'International Tables Vol C Tables 4.2.6.8 and 6.1.1.4'
O O 0.0106 0.0060 'International Tables Vol C Tables 4.2.6.8 and 6.1.1.4'
Cl Cl 0.1484 0.1585 'International Tables Vol C Tables 4.2.6.8 and 6.1.1.4'
Fe Fe 0.3463 0.8444 'International Tables Vol C Tables 4.2.6.8 and 6.1.1.4'
Ni Ni 0.3393 1.1124 'International Tables Vol C Tables 4.2.6.8 and 6.1.1.4'

loop_
_geom_angle_atom_site_label_1
_geom_angle_atom_site_label_2
_geom_angle_atom_site_label_3
_geom_angle
_geom_angle_site_symmetry_1
_geom_angle_site_symmetry_3
N15 Ni1 N15 180.0 2_456 .
N15 Ni1 N14 82.78(14) 2_456 2_456
N15 Ni1 N14 97.22(14) . 2_456
N15 Ni1 N14 97.22(14) 2_456 .
N15 Ni1 N14 82.78(14) . .
N14 Ni1 N14 180.000(1) 2_456 .
N15 Ni1 N10 90.06(15) 2_456 .
N15 Ni1 N10 89.94(15) . .
N14 Ni1 N10 93.25(15) 2_456 .
N14 Ni1 N10 86.75(15) . .
N15 Ni1 N10 89.94(15) 2_456 2_456
N15 Ni1 N10 90.06(15) . 2_456
N14 Ni1 N10 86.75(15) 2_456 2_456
N14 Ni1 N10 93.25(15) . 2_456
N10 Ni1 N10 180.000(1) . 2_456
N13 Ni2 N13 180.00(16) 2_566 .
N13 Ni2 N12 97.39(16) 2_566 .
N13 Ni2 N12 82.61(16) . .
N13 Ni2 N12 82.61(16) 2_566 2_566
N13 Ni2 N12 97.39(16) . 2_566
N12 Ni2 N12 180.000(1) . 2_566
N13 Ni2 N11 89.42(16) 2_566 2_566
N13 Ni2 N11 90.58(16) . 2_566
N12 Ni2 N11 87.50(16) . 2_566
N12 Ni2 N11 92.50(16) 2_566 2_566
N13 Ni2 N11 90.58(16) 2_566 .
N13 Ni2 N11 89.42(16) . .
N12 Ni2 N11 92.50(16) . .
N12 Ni2 N11 87.50(16) 2_566 .
N11 Ni2 N11 180.0(3) 2_566 .
C14 Fe1 C15 84.87(18) . .
C14 Fe1 C13 87.03(18) . .
C15 Fe1 C13 91.12(19) . .
C14 Fe1 N4 94.77(16) . .
C15 Fe1 N4 177.95(17) . .
C13 Fe1 N4 90.87(17) . .
C14 Fe1 N2 93.09(16) . .
C15 Fe1 N2 90.86(17) . .
C13 Fe1 N2 178.01(17) . .
N4 Fe1 N2 87.15(15) . .
C14 Fe1 N6 176.89(17) . .
C15 Fe1 N6 92.10(17) . .
C13 Fe1 N6 92.35(16) . .
N4 Fe1 N6 88.28(15) . .
N2 Fe1 N6 87.63(15) . .
C1 N1 N2 108.9(4) . .
C1 N1 B1 134.1(4) . .
N2 N1 B1 117.0(3) . .
C3 N2 N1 106.7(4) . .
C3 N2 Fe1 131.9(3) . .
N1 N2 Fe1 121.4(3) . .
C4 N3 N4 108.9(4) . .
C4 N3 B1 131.0(4) . .
N4 N3 B1 119.8(3) . .
C6 N4 N3 107.2(4) . .
C6 N4 Fe1 133.8(3) . .
N3 N4 Fe1 118.9(3) . .
C7 N5 N6 107.8(4) . .
C7 N5 B1 135.3(4) . .
N6 N5 B1 116.8(3) . .
C9 N6 N5 107.9(4) . .
C9 N6 Fe1 130.2(3) . .
N5 N6 Fe1 121.4(3) . .
C10 N7 N8 108.9(4) . .
C10 N7 B1 123.0(4) . .
N8 N7 B1 127.3(4) . .
C12 C10 N7 108.1(5) . .
C12 C10 H10 125.9 . .
N7 C10 H10 125.9 . .
C14 N10 Ni1 167.8(4) . .
C13 N11 Ni2 164.7(4) . .
C16 N12 Ni2 109.1(3) . .
C16 N12 H12A 109.9 . .
Ni2 N12 H12A 109.9 . .
C16 N12 H12C 109.9 . .
Ni2 N12 H12C 109.9 . .
H12A N12 H12C 108.3 . .
C17 N13 Ni2 109.4(3) . .
C17 N13 H13A 109.8 . .
Ni2 N13 H13A 109.8 . .
C17 N13 H13B 109.8 . .
Ni2 N13 H13B 109.8 . .
H13A N13 H13B 108.2 . .
C22A N14 C22 31.5(6) . .
C22A N14 Ni1 110.3(5) . .
C22 N14 Ni1 103.8(5) . .
C23 N15 Ni1 109.2(3) . .
C23 N15 H15A 109.8 . .
Ni1 N15 H15A 109.8 . .
C23 N15 H15B 109.8 . .
Ni1 N15 H15B 109.8 . .
H15A N15 H15B 108.3 . .
N1 C1 C2 108.6(4) . .
N1 C1 H1A 125.7 . .
C2 C1 H1A 125.7 . .
C1 C2 C3 105.8(4) . .
C1 C2 H2A 127.1 . .
C3 C2 H2A 127.1 . .
N2 C3 C2 109.9(4) . .
N2 C3 H3A 125.0 . .
C2 C3 H3A 125.0 . .
N3 C4 C5 108.7(5) . .
N3 C4 H4A 125.6 . .
C5 C4 H4A 125.6 . .
C4 C5 C6 105.3(5) . .
C4 C5 H5A 127.3 . .
C6 C5 H5A 127.3 . .
N4 C6 C5 109.7(5) . .
N4 C6 H6A 125.1 . .
C5 C6 H6A 125.1 . .
N5 C7 C8 109.4(5) . .
N5 C7 H7A 125.3 . .
C8 C7 H7A 125.3 . .
C7 C8 C9 105.4(5) . .
C7 C8 H8B 127.3 . .
C9 C8 H8B 127.3 . .
N6 C9 C8 109.5(5) . .
N6 C9 H9A 125.2 . .
C8 C9 H9A 125.2 . .
N7 N8 C11 105.5(6) . .
C12 C11 N8 108.9(6) . .
C12 C11 H11A 125.6 . .
N8 C11 H11A 125.6 . .
C11 C12 C10 108.5(6) . .
C11 C12 H12B 125.8 . .
C10 C12 H12B 125.8 . .
N11 C13 Fe1 175.3(4) . .
N10 C14 Fe1 177.2(4) . .
N9 C15 Fe1 176.1(4) . .
C17 C16 N12 119.4(5) . .
C17 C16 C21 122.1(6) . .
N12 C16 C21 118.5(6) . .
C16 C17 N13 119.4(6) . .
C16 C17 C18 123.6(6) . .
N13 C17 C18 117.0(6) . .
C17 C18 C19A 113.7(10) . .
C17 C18 C19 108.2(11) . .
C19A C18 C19 32.0(11) . .
C19 C20 C19A 36.0(13) . .
C19 C20 C21 115.9(12) . .
C19A C20 C21 118.2(10) . .
C16 C21 C20 118.1(7) . .
C16 C21 H21A 107.8 . .
C20 C21 H21A 107.8 . .
C16 C21 H21B 107.8 . .
C20 C21 H21B 107.8 . .
H21A C21 H21B 107.1 . .
C22 C23 C22A 34.0(6) . .
C22 C23 N15 116.9(7) . .
C22A C23 N15 118.6(6) . .
C22 C23 C24 120.9(7) . .
C22A C23 C24 121.7(6) . .
N15 C23 C24 117.8(5) . .
C23 C24 C25 116.6(5) . .
C23 C24 H24A 108.2 . .
C25 C24 H24A 108.2 . .
C23 C24 H24B 108.2 . .
C25 C24 H24B 108.2 . .
H24A C24 H24B 107.3 . .
C26 C25 C26A 39.1(8) . .
C26 C25 C24 117.4(8) . .
C26A C25 C24 118.5(7) . .
C26A C27 C22A 111.5(9) . .
C26A C27 C22 117.5(8) . .
C22A C27 C22 30.4(5) . .
C26A C27 C26 34.4(7) . .
C22A C27 C26 115.4(8) . .
C22 C27 C26 102.6(8) . .
N7 B1 N5 113.5(4) . .
N7 B1 N1 112.2(4) . .
N5 B1 N1 107.2(4) . .
N7 B1 N3 109.2(4) . .
N5 B1 N3 107.8(4) . .
N1 B1 N3 106.6(4) . .
O2 Cl1 O4 110.5(4) . .
O2 Cl1 O1 110.2(4) . .
O4 Cl1 O1 108.6(3) . .
O2 Cl1 O3 107.4(3) . .
O4 Cl1 O3 110.5(3) . .
O1 Cl1 O3 109.7(4) . .
C23 C22 N14 112.9(8) . .
C23 C22 C27 115.9(9) . .
N14 C22 C27 107.9(8) . .
C23 C22A N14 112.9(9) . .
C23 C22A C27 112.9(8) . .
N14 C22A C27 114.0(9) . .
C25 C26A C27 115.3(11) . .
C25 C26A H26A 108.4 . .
C27 C26A H26A 108.4 . .
C25 C26A H26B 108.4 . .
C27 C26A H26B 108.4 . .
H26A C26A H26B 107.5 . .
C25 C26 C27 113.8(10) . .
C25 C26 H26C 108.8 . .
C27 C26 H26C 108.8 . .
C25 C26 H26D 108.8 . .
C27 C26 H26D 108.8 . .
H26C C26 H26D 107.7 . .
C20 C19 C18 119.3(18) . .
C20 C19 H19A 107.5 . .
C18 C19 H19A 107.5 . .
C20 C19 H19B 107.5 . .
C18 C19 H19B 107.5 . .
H19A C19 H19B 107.0 . .
C20 C19A C18 114.4(13) . .
C20 C19A H19C 108.7 . .
C18 C19A H19C 108.7 . .
C20 C19A H19D 108.7 . .
C18 C19A H19D 108.7 . .
H19C C19A H19D 107.6 . .

loop_
_geom_bond_atom_site_label_1
_geom_bond_atom_site_label_2
_geom_bond_distance
_geom_bond_site_symmetry_2
Ni1 N15 2.085(4) 2_456
Ni1 N15 2.085(4) .
Ni1 N14 2.107(4) 2_456
Ni1 N14 2.107(4) .
Ni1 N10 2.128(4) .
Ni1 N10 2.128(4) 2_456
Ni2 N13 2.080(4) 2_566
Ni2 N13 2.080(4) .
Ni2 N12 2.097(4) .
Ni2 N12 2.097(4) 2_566
Ni2 N11 2.132(4) 2_566
Ni2 N11 2.132(4) .
Fe1 C14 1.916(4) .
Fe1 C15 1.924(5) .
Fe1 C13 1.928(5) .
Fe1 N4 1.966(4) .
Fe1 N2 1.977(4) .
Fe1 N6 1.991(3) .
N1 C1 1.345(6) .
N1 N2 1.364(5) .
N1 B1 1.547(6) .
N2 C3 1.336(6) .
N3 C4 1.327(6) .
N3 N4 1.365(5) .
N3 B1 1.547(6) .
N4 C6 1.325(6) .
N5 C7 1.342(6) .
N5 N6 1.362(5) .
N5 B1 1.537(7) .
N6 C9 1.324(6) .
N7 C10 1.341(6) .
N7 N8 1.343(7) .
N7 B1 1.508(6) .
C10 C12 1.324(8) .
C10 H10 0.9300 .
N9 C15 1.149(6) .
N10 C14 1.145(5) .
N11 C13 1.144(6) .
N12 C16 1.434(8) .
N12 H12A 0.9000 .
N12 H12C 0.9000 .
N13 C17 1.442(8) .
N13 H13A 0.9000 .
N13 H13B 0.9000 .
N14 C22A 1.458(12) .
N14 C22 1.540(11) .
N15 C23 1.440(7) .
N15 H15A 0.9000 .
N15 H15B 0.9000 .
C1 C2 1.360(8) .
C1 H1A 0.9300 .
C2 C3 1.377(7) .
C2 H2A 0.9300 .
C3 H3A 0.9300 .
C4 C5 1.374(8) .
C4 H4A 0.9300 .
C5 C6 1.379(8) .
C5 H5A 0.9300 .
C6 H6A 0.9300 .
C7 C8 1.360(8) .
C7 H7A 0.9300 .
C8 C9 1.381(7) .
C8 H8B 0.9300 .
C9 H9A 0.9300 .
N8 C11 1.372(8) .
C11 C12 1.321(10) .
C11 H11A 0.9300 .
C12 H12B 0.9300 .
C16 C17 1.344(9) .
C16 C21 1.478(8) .
C17 C18 1.494(9) .
C18 C19A 1.58(2) .
C18 C19 1.62(3) .
C20 C19 1.35(3) .
C20 C19A 1.48(2) .
C20 C21 1.480(11) .
C21 H21A 0.9700 .
C21 H21B 0.9700 .
C23 C22 1.351(14) .
C23 C22A 1.434(13) .
C23 C24 1.488(7) .
C24 C25 1.492(9) .
C24 H24A 0.9700 .
C24 H24B 0.9700 .
C25 C26 1.332(17) .
C25 C26A 1.476(17) .
C27 C26A 1.504(15) .
C27 C22A 1.542(13) .
C27 C22 1.572(13) .
C27 C26 1.665(17) .
O1 Cl1 1.416(5) .
O2 Cl1 1.399(4) .
O3 Cl1 1.424(4) .
O4 Cl1 1.409(4) .
C26A H26A 0.9700 .
C26A H26B 0.9700 .
C26 H26C 0.9700 .
C26 H26D 0.9700 .
C19 H19A 0.9700 .
C19 H19B 0.9700 .
C19A H19C 0.9700 .
C19A H19D 0.9700 .
